data_4500162
loop_
_publ_author_name
'Yeung, Hamish H.-M.'
'Kosa, Monica'
'Parrinello, Michele'
'Forster, Paul M.'
'Cheetham, Anthony K.'

_publ_section_title
;
 Structural Diversity and Energetics in Anhydrous Lithium Tartrates:
 Experimental and Computational Studies of Novel Chiral Polymorphs and
 Their Racemic and Meso Analogues
;
_journal_issue 1
_journal_name_full 'Crystal Growth &amp; Design'
_journal_page_first 221
_journal_paper_doi 10.1021/cg101170k
_journal_volume 11
_journal_year 2011
_chemical_absolute_configuration syn
_chemical_formula_moiety '(Li 1+), (C4 H5 O6 1-)'
_chemical_formula_sum 'C4 H5 Li O6'
_chemical_formula_weight 156.02
_chemical_name_common 'Lithium hydrogen L-tartrate'
_chemical_name_systematic
;
 ?
;
_space_group_IT_number 4
_symmetry_cell_setting monoclinic
_symmetry_space_group_name_Hall 'P 2yb'
_symmetry_space_group_name_H-M 'P 1 21 1'
_atom_sites_solution_hydrogens difmap
_atom_sites_solution_primary 'EDMA (van Smaalen, S. et al., 2003)'
_atom_sites_solution_secondary difmap
_audit_creation_method SHELXL-97
_cell_angle_alpha 90.00
_cell_angle_beta 107.585(2)
_cell_angle_gamma 90.00
_cell_formula_units_Z 2
_cell_length_a 5.0643(2)
_cell_length_b 8.3299(3)
_cell_length_c 7.4469(3)
_cell_measurement_reflns_used 4177
_cell_measurement_temperature 120
_cell_measurement_theta_max 27.48
_cell_measurement_theta_min 2.91
_cell_volume 299.47(2)
_computing_cell_refinement 'DENZO (Otwinowski & Minor, 1997) & COLLECT (Hooft, R.W.W., 1998)'
_computing_data_collection 'COLLECT (Hooft, R.W.W., 1998)'
_computing_data_reduction 'DENZO (Otwinowski & Minor, 1997) & COLLECT (Hooft, R.W.W., 1998)'
_computing_molecular_graphics
;   
'Ortep-3 for Windows (Farrugia, 1997), 
DIAMOND (Brandenburg, K., 1999) & 
Mercury (Macrae, C.F. et al., 2006)'
;
_computing_publication_material 'WinGX publication routines (Farrugia, 1999)'
_computing_structure_refinement 'SHELXL-97 (Sheldrick, 2008)'
_computing_structure_solution "'Superflip' (Palatinus L., Chapuis G., 2007)"
_diffrn_ambient_temperature 120(2)
_diffrn_detector_area_resol_mean '4096x4096pixels / 62x62mm'
_diffrn_measured_fraction_theta_full 0.988
_diffrn_measured_fraction_theta_max 0.988
_diffrn_measurement_device_type 'Bruker-Nonius APEX II CCD camera on \k-goniostat'
_diffrn_measurement_method '\f & \w scans'
_diffrn_radiation_monochromator '10cm confocal mirrors'
_diffrn_radiation_source 'Bruker-Nonius FR591 rotating anode'
_diffrn_radiation_type MoK\a
_diffrn_radiation_wavelength 0.71073
_diffrn_reflns_av_R_equivalents 0.0355
_diffrn_reflns_av_sigmaI/netI 0.0400
_diffrn_reflns_limit_h_max 6
_diffrn_reflns_limit_h_min -5
_diffrn_reflns_limit_k_max 10
_diffrn_reflns_limit_k_min -10
_diffrn_reflns_limit_l_max 9
_diffrn_reflns_limit_l_min -9
_diffrn_reflns_number 4170
_diffrn_reflns_theta_full 27.60
_diffrn_reflns_theta_max 27.60
_diffrn_reflns_theta_min 3.77
_exptl_absorpt_coefficient_mu 0.165
_exptl_absorpt_correction_type none
_exptl_crystal_colour colourless
_exptl_crystal_density_diffrn 1.730
_exptl_crystal_density_method 'not measured'
_exptl_crystal_description plate
_exptl_crystal_F_000 160
_exptl_crystal_size_max 0.1
_exptl_crystal_size_mid 0.07
_exptl_crystal_size_min 0.02
_refine_diff_density_max 0.226
_refine_diff_density_min -0.222
_refine_diff_density_rms 0.051
_refine_ls_extinction_method none
_refine_ls_goodness_of_fit_ref 1.109
_refine_ls_hydrogen_treatment mixed
_refine_ls_matrix_type full
_refine_ls_number_parameters 117
_refine_ls_number_reflns 1332
_refine_ls_number_restraints 1
_refine_ls_restrained_S_all 1.109
_refine_ls_R_factor_all 0.0356
_refine_ls_R_factor_gt 0.0326
_refine_ls_shift/su_max 0.000
_refine_ls_shift/su_mean 0.000
_refine_ls_structure_factor_coef Fsqd
_refine_ls_weighting_details 'calc w=1/[\s^2^(Fo^2^)+(0.0150P)^2^+0.1167P] where P=(Fo^2^+2Fc^2^)/3'
_refine_ls_weighting_scheme calc
_refine_ls_wR_factor_gt 0.0683
_refine_ls_wR_factor_ref 0.0704
_reflns_number_gt 1267
_reflns_number_total 1332
_reflns_threshold_expression >2\s(I)
_cod_data_source_file cg101170k_si_002.cif
_cod_data_source_block 1-LiHLTartrate
_cod_original_sg_symbol_H-M 'P 21'
_cod_database_code 4500162

loop_
_symmetry_equiv_pos_as_xyz
'x, y, z'
'-x, y+1/2, -z'

loop_
_atom_site_label
_atom_site_type_symbol
_atom_site_fract_x
_atom_site_fract_y
_atom_site_fract_z
_atom_site_U_iso_or_equiv
_atom_site_adp_type
_atom_site_occupancy
_atom_site_symmetry_multiplicity
_atom_site_calc_flag
C1 C 0.5143(4) 1.1188(2) 0.4732(2) 0.0132(4) Uani 1 1 d
C2 C 0.3269(4) 1.0668(2) 0.2802(2) 0.0120(4) Uani 1 1 d
H2 H 0.187(5) 0.995(3) 0.299(3) 0.018 Uiso 1 1 d
C3 C 0.1977(4) 1.2185(2) 0.1733(2) 0.0127(4) Uani 1 1 d
H3 H 0.084(5) 1.276(3) 0.243(3) 0.019 Uiso 1 1 d
C4 C 0.0029(4) 1.1708(2) -0.0195(2) 0.0123(3) Uani 1 1 d
O1A O 0.7773(3) 1.08638(17) 0.50533(19) 0.0187(3) Uani 1 1 d
H1O H 0.881(6) 1.117(3) 0.624(4) 0.048(8) Uiso 1 1 d
O1B O 0.5861(3) 0.68657(18) 0.41851(17) 0.0192(3) Uani 1 1 d
O2 O 0.4657(3) 0.97789(15) 0.17456(18) 0.0130(3) Uani 1 1 d
H2O H 0.583(5) 1.037(3) 0.144(3) 0.019 Uiso 1 1 d
O3 O 0.4229(3) 1.31295(15) 0.15670(19) 0.0161(3) Uani 1 1 d
H3O H 0.364(5) 1.414(3) 0.138(3) 0.029(7) Uiso 1 1 d
O4B O 0.2267(3) 0.60982(14) 0.02247(17) 0.0137(3) Uani 1 1 d
O4A O 0.9194(3) 0.69390(16) 0.16180(17) 0.0170(3) Uani 1 1 d
Li1 Li 0.5495(7) 0.7518(4) 0.1615(4) 0.0161(7) Uani 1 1 d

loop_
_atom_site_aniso_label
_atom_site_aniso_U_11
_atom_site_aniso_U_22
_atom_site_aniso_U_33
_atom_site_aniso_U_23
_atom_site_aniso_U_13
_atom_site_aniso_U_12
C1 0.0154(8) 0.0109(8) 0.0126(8) 0.0013(7) 0.0029(7) 0.0000(7)
C2 0.0137(8) 0.0126(9) 0.0100(8) 0.0009(7) 0.0040(7) 0.0007(7)
C3 0.0127(8) 0.0134(9) 0.0125(9) -0.0008(7) 0.0048(7) -0.0010(7)
C4 0.0113(8) 0.0125(9) 0.0121(8) 0.0009(7) 0.0021(6) 0.0034(7)
O1A 0.0135(6) 0.0256(8) 0.0151(7) -0.0055(6) 0.0016(5) 0.0010(6)
O1B 0.0195(7) 0.0253(8) 0.0123(6) 0.0034(6) 0.0039(5) -0.0025(6)
O2 0.0155(6) 0.0121(6) 0.0135(7) -0.0008(5) 0.0075(5) 0.0001(5)
O3 0.0134(6) 0.0117(7) 0.0218(7) 0.0013(6) 0.0031(5) -0.0021(5)
O4B 0.0124(6) 0.0140(7) 0.0152(6) -0.0004(5) 0.0051(5) 0.0011(5)
O4A 0.0151(6) 0.0244(8) 0.0118(6) -0.0012(6) 0.0044(5) 0.0030(6)
Li1 0.0150(15) 0.0166(17) 0.0181(16) -0.0010(12) 0.0070(13) 0.0005(12)

loop_
_atom_type_symbol
_atom_type_description
_atom_type_scat_dispersion_real
_atom_type_scat_dispersion_imag
_atom_type_scat_source
C C 0.0033 0.0016 'International Tables Vol C Tables 4.2.6.8 and 6.1.1.4'
H H 0.0000 0.0000 'International Tables Vol C Tables 4.2.6.8 and 6.1.1.4'
Li Li -0.0003 0.0001 'International Tables Vol C Tables 4.2.6.8 and 6.1.1.4'
O O 0.0106 0.0060 'International Tables Vol C Tables 4.2.6.8 and 6.1.1.4'

loop_
_geom_angle_atom_site_label_1
_geom_angle_atom_site_label_2
_geom_angle_atom_site_label_3
_geom_angle
_geom_angle_site_symmetry_1
_geom_angle_site_symmetry_3
O1B C1 O1A 125.56(17) 2_656 .
O1B C1 C2 119.41(16) 2_656 .
O1A C1 C2 115.02(15) . .
O2 C2 C1 113.62(15) . .
O2 C2 C3 110.46(14) . .
C1 C2 C3 107.60(14) . .
O2 C2 H2 105.2(13) . .
C1 C2 H2 108.2(13) . .
C3 C2 H2 111.8(13) . .
O3 C3 C4 111.66(14) . .
O3 C3 C2 105.88(14) . .
C4 C3 C2 109.11(15) . .
O3 C3 H3 112.6(13) . .
C4 C3 H3 107.5(13) . .
C2 C3 H3 110.2(13) . .
O4A C4 O4B 124.77(16) 2_655 2
O4A C4 C3 118.47(15) 2_655 .
O4B C4 C3 116.76(14) 2 .
O4A C4 Li1 100.35(13) 2_655 2
O4B C4 Li1 43.13(10) 2 2
C3 C4 Li1 126.03(13) . 2
C1 O1A H1O 111.7(17) . .
C1 O1B Li1 148.12(16) 2_646 .
C2 O2 Li1 133.66(15) . .
C2 O2 H2O 110.5(16) . .
Li1 O2 H2O 111.4(16) . .
C3 O3 Li1 104.41(12) . 2_655
C3 O3 H3O 107.3(17) . .
Li1 O3 H3O 99.2(16) 2_655 .
C4 O4B Li1 111.70(14) 2_545 .
C4 O4A Li1 126.13(15) 2_645 .
O4A Li1 O2 117.97(17) . .
O4A Li1 O1B 97.18(15) . .
O2 Li1 O1B 100.34(15) . .
O4A Li1 O4B 119.06(17) . .
O2 Li1 O4B 115.89(16) . .
O1B Li1 O4B 99.31(15) . .
O4A Li1 O3 73.55(11) . 2_645
O2 Li1 O3 85.67(12) . 2_645
O1B Li1 O3 170.61(17) . 2_645
O4B Li1 O3 84.31(12) . 2_645
O4A Li1 C4 144.01(17) . 2_545
O2 Li1 C4 92.56(13) . 2_545
O1B Li1 C4 95.33(13) . 2_545
O4B Li1 C4 25.17(6) . 2_545
O3 Li1 C4 91.57(11) 2_645 2_545

loop_
_geom_bond_atom_site_label_1
_geom_bond_atom_site_label_2
_geom_bond_distance
_geom_bond_site_symmetry_2
C1 O1B 1.215(2) 2_656
C1 O1A 1.308(2) .
C1 C2 1.526(2) .
C2 O2 1.413(2) .
C2 C3 1.531(3) .
C2 H2 0.97(2) .
C3 O3 1.421(2) .
C3 C4 1.528(2) .
C3 H3 1.00(2) .
C4 O4A 1.252(2) 2_655
C4 O4B 1.263(2) 2
C4 Li1 2.759(4) 2
O1A H1O 0.92(3) .
O1B C1 1.215(2) 2_646
O1B Li1 1.944(3) .
O2 Li1 1.939(3) .
O2 H2O 0.86(3) .
O3 Li1 2.469(3) 2_655
O3 H3O 0.89(3) .
O4B C4 1.263(2) 2_545
O4B Li1 2.030(3) .
O4A C4 1.252(2) 2_645
O4A Li1 1.934(3) .
Li1 O3 2.469(3) 2_645
Li1 C4 2.759(4) 2_545

loop_
_geom_hbond_atom_site_label_D
_geom_hbond_atom_site_label_H
_geom_hbond_atom_site_label_A
_geom_hbond_distance_DH
_geom_hbond_distance_HA
_geom_hbond_distance_DA
_geom_hbond_angle_DHA
_geom_hbond_site_symmetry_A
O1A H1O O4A 0.92(3) 1.73(3) 2.6468(17) 174(3) 2_756
O2 H2O O4B 0.86(3) 1.88(3) 2.6773(19) 154(2) 2_655
O3 H3O O4B 0.89(3) 1.88(3) 2.7389(18) 162(2) 1_565

loop_
_geom_torsion_atom_site_label_1
_geom_torsion_atom_site_label_2
_geom_torsion_atom_site_label_3
_geom_torsion_atom_site_label_4
_geom_torsion
_geom_torsion_site_symmetry_1
_geom_torsion_site_symmetry_4
O1B C1 C2 O2 -175.07(16) 2_656 .
O1A C1 C2 O2 5.8(2) . .
O1B C1 C2 C3 62.3(2) 2_656 .
O1A C1 C2 C3 -116.79(17) . .
O2 C2 C3 O3 -63.57(17) . .
C1 C2 C3 O3 60.98(17) . .
O2 C2 C3 C4 56.75(18) . .
C1 C2 C3 C4 -178.71(13) . .
O3 C3 C4 O4A 11.6(2) . 2_655
C2 C3 C4 O4A -105.11(18) . 2_655
O3 C3 C4 O4B -168.67(15) . 2
C2 C3 C4 O4B 74.64(19) . 2
O3 C3 C4 Li1 -118.76(16) . 2
C2 C3 C4 Li1 124.55(16) . 2
C1 C2 O2 Li1 86.8(2) . .
C3 C2 O2 Li1 -152.21(18) . .
C4 C3 O3 Li1 -21.13(17) . 2_655
C2 C3 O3 Li1 97.51(14) . 2_655
C4 O4A Li1 O2 -93.6(2) 2_645 .
C4 O4A Li1 O1B 160.65(15) 2_645 .
C4 O4A Li1 O4B 55.8(3) 2_645 .
C4 O4A Li1 O3 -17.82(19) 2_645 2_645
C4 O4A Li1 C4 51.2(3) 2_645 2_545
C2 O2 Li1 O4A -134.92(18) . .
C2 O2 Li1 O1B -31.0(2) . .
C2 O2 Li1 O4B 74.7(2) . .
C2 O2 Li1 O3 156.28(16) . 2_645
C2 O2 Li1 C4 64.9(2) . 2_545
C1 O1B Li1 O4A -136.0(3) 2_646 .
C1 O1B Li1 O2 103.8(3) 2_646 .
C1 O1B Li1 O4B -14.9(4) 2_646 .
C1 O1B Li1 O3 -126.9(10) 2_646 2_645
C1 O1B Li1 C4 10.2(3) 2_646 2_545
C4 O4B Li1 O4A -173.67(17) 2_545 .
C4 O4B Li1 O2 -23.7(2) 2_545 .
C4 O4B Li1 O1B 82.69(16) 2_545 .
C4 O4B Li1 O3 -106.05(13) 2_545 2_645
